data_1556452
loop_
_publ_author_name
'Marshall, G.'
'Wooles, A.J.'
'Mills, D.P.'
'Lewis, W.'
'Blake, A.J.'
'Liddle, S.T.'

_publ_section_title
;
 Synthesis and Characterisation of Lanthanide N-Trimethylsilyl and
 -Mesityl Functionalised Bis(iminophosphorano)methanides and
 -Methanediides
;
_journal_name_full Inorganics
_journal_page_first 46
_journal_page_last 69
_journal_paper_doi 10.3390/inorganics1010046
_journal_volume 1
_journal_year 2013
_chemical_formula_moiety 'C35 H47 I2 N2 O P2 Si2 Tb, C4 H8 O'
_chemical_formula_sum 'C39 H55 I2 N2 O2 P2 Si2 Tb'
_chemical_formula_weight 1114.69
_space_group_IT_number 14
_space_group_name_Hall '-P 2ybc'
_space_group_name_H-M_alt 'P 1 21/c 1'
_symmetry_cell_setting monoclinic
_symmetry_space_group_name_Hall '-P 2ybc'
_symmetry_space_group_name_H-M 'P 1 21/c 1'
_atom_sites_solution_hydrogens 'Geom, Me from difmap'
_atom_sites_solution_primary direct
_atom_sites_solution_secondary difmap
_cell_angle_alpha 90.00
_cell_angle_beta 99.341(2)
_cell_angle_gamma 90.00
_cell_formula_units_Z 4
_cell_length_a 16.142(2)
_cell_length_b 19.415(3)
_cell_length_c 14.134(2)
_cell_measurement_reflns_used 13485
_cell_measurement_temperature 90(2)
_cell_measurement_theta_max 27.26
_cell_measurement_theta_min 2.34
_cell_volume 4370.8(11)
_computing_cell_refinement 'Bruker SAINT version 6.36A (Bruker, 2000)'
_computing_data_collection 'Bruker SMART version 5.625 (Bruker, 2001)'
_computing_data_reduction 'Bruker SAINT; SHELXTL (Sheldrick, 2008)'
_computing_molecular_graphics 'SHELXTL (Sheldrick, 2008)'
_computing_structure_refinement 'SHELXL97 (Sheldrick, 2008)'
_computing_structure_solution 'SHELXS97 (Sheldrick, 2008)'
_diffrn_ambient_temperature 90(2)
_diffrn_measured_fraction_theta_full 0.984
_diffrn_measured_fraction_theta_max 0.984
_diffrn_measurement_device_type 'Bruker SMART APEX CCD diffractometer'
_diffrn_measurement_method '\w rotation with narrow frames'
_diffrn_radiation_monochromator graphite
_diffrn_radiation_source 'fine-focus sealed tube'
_diffrn_radiation_type MoK\a
_diffrn_radiation_wavelength 0.71073
_diffrn_reflns_av_R_equivalents 0.0306
_diffrn_reflns_av_sigmaI/netI 0.0338
_diffrn_reflns_limit_h_max 19
_diffrn_reflns_limit_h_min -20
_diffrn_reflns_limit_k_max 23
_diffrn_reflns_limit_k_min -24
_diffrn_reflns_limit_l_max 17
_diffrn_reflns_limit_l_min -18
_diffrn_reflns_number 26058
_diffrn_reflns_theta_full 27.28
_diffrn_reflns_theta_max 27.28
_diffrn_reflns_theta_min 2.06
_diffrn_standards_decay_% 0
_diffrn_standards_interval_count .
_diffrn_standards_number 0
_exptl_absorpt_coefficient_mu 3.193
_exptl_absorpt_correction_T_max 0.43
_exptl_absorpt_correction_T_min 0.304
_exptl_absorpt_correction_type multi-scan
_exptl_absorpt_process_details 'SADABS 2007/2'
_exptl_crystal_colour COLOURLESS
_exptl_crystal_density_diffrn 1.694
_exptl_crystal_density_method 'not measured'
_exptl_crystal_description TABLET
_exptl_crystal_F_000 2192
_exptl_crystal_size_max 0.57
_exptl_crystal_size_mid 0.33
_exptl_crystal_size_min 0.18
_refine_diff_density_max 3.337
_refine_diff_density_min -3.637
_refine_diff_density_rms 0.237
_refine_ls_extinction_method none
_refine_ls_goodness_of_fit_ref 1.038
_refine_ls_hydrogen_treatment constr
_refine_ls_matrix_type full
_refine_ls_number_parameters 472
_refine_ls_number_reflns 9666
_refine_ls_number_restraints 0
_refine_ls_restrained_S_all 1.038
_refine_ls_R_factor_all 0.0468
_refine_ls_R_factor_gt 0.0420
_refine_ls_shift/su_max 0.002
_refine_ls_shift/su_mean 0.000
_refine_ls_structure_factor_coef Fsqd
_refine_ls_weighting_details 'calc w=1/[\s^2^(Fo^2^)+(0.0847P)^2^] where P=(Fo^2^+2Fc^2^)/3'
_refine_ls_weighting_scheme calc
_refine_ls_wR_factor_gt 0.1101
_refine_ls_wR_factor_ref 0.1144
_reflns_number_gt 8589
_reflns_number_total 9666
_reflns_threshold_expression I>2\s(I)
_cod_data_source_file inorganics-01-00046-s001.cif
_cod_data_source_block 1c
_cod_depositor_comments
;
The following automatic conversions were performed:

data item '_symmetry_cell_setting' value 'Monoclinic' was changed to
'monoclinic' in accordance with the built-in table derived from the
CIF Core dictionary named 'cif_core.dic' version 2.4.5 last updated
on 2014-11-21.

Automatic conversion script
Id: cif_fix_values 6909 2019-04-08 15:41:33Z antanas 
;
_cod_original_sg_symbol_H-M 'P 21/c'
_cod_database_code 1556452

loop_
_symmetry_equiv_pos_as_xyz
'x, y, z'
'-x, y+1/2, -z+1/2'
'-x, -y, -z'
'x, -y-1/2, z-1/2'

loop_
_atom_site_label
_atom_site_type_symbol
_atom_site_fract_x
_atom_site_fract_y
_atom_site_fract_z
_atom_site_U_iso_or_equiv
_atom_site_adp_type
_atom_site_occupancy
_atom_site_symmetry_multiplicity
_atom_site_calc_flag
_atom_site_refinement_flags
_atom_site_disorder_assembly
_atom_site_disorder_group
Tb1 Tb 0.198421(11) 0.602205(8) 0.691802(12) 0.01435(7) Uani 1 1 d . . .
I1 I 0.232122(15) 0.751818(12) 0.732948(19) 0.02109(8) Uani 1 1 d . . .
I2 I 0.010977(16) 0.609106(13) 0.68736(2) 0.02294(8) Uani 1 1 d . . .
P1 P 0.31764(6) 0.49265(5) 0.63334(7) 0.01447(19) Uani 1 1 d . . .
P2 P 0.22854(6) 0.46841(5) 0.80640(7) 0.01382(18) Uani 1 1 d . . .
Si1 Si 0.41895(6) 0.62425(5) 0.64070(8) 0.0165(2) Uani 1 1 d . . .
Si2 Si 0.22190(7) 0.58589(5) 0.95161(8) 0.0174(2) Uani 1 1 d . . .
O1 O 0.15489(17) 0.59893(13) 0.5237(2) 0.0195(6) Uani 1 1 d . A .
N1 N 0.33328(19) 0.57301(16) 0.6536(2) 0.0157(6) Uani 1 1 d . . .
N2 N 0.22413(19) 0.54644(15) 0.8414(2) 0.0154(6) Uani 1 1 d . . .
C1 C 0.2289(2) 0.47062(18) 0.6829(3) 0.0153(7) Uani 1 1 d . . .
H1 H 0.1854 0.4422 0.6420 0.018 Uiso 1 1 calc R . .
C2 C 0.4113(2) 0.44313(19) 0.6768(3) 0.0184(7) Uani 1 1 d . . .
C3 C 0.4638(2) 0.4662(2) 0.7590(3) 0.0187(7) Uani 1 1 d . . .
H3 H 0.4498 0.5066 0.7908 0.022 Uiso 1 1 calc R . .
C4 C 0.5368(2) 0.4298(2) 0.7945(3) 0.0245(8) Uani 1 1 d . . .
H4 H 0.5728 0.4459 0.8499 0.029 Uiso 1 1 calc R . .
C5 C 0.5569(3) 0.3706(2) 0.7492(3) 0.0268(9) Uani 1 1 d . . .
H5 H 0.6062 0.3455 0.7737 0.032 Uiso 1 1 calc R . .
C6 C 0.5043(3) 0.3478(2) 0.6674(3) 0.0265(9) Uani 1 1 d . . .
H6 H 0.5182 0.3073 0.6355 0.032 Uiso 1 1 calc R . .
C7 C 0.4321(3) 0.3838(2) 0.6323(3) 0.0203(8) Uani 1 1 d . . .
H7 H 0.3963 0.3675 0.5768 0.024 Uiso 1 1 calc R . .
C8 C 0.2903(2) 0.4716(2) 0.5073(3) 0.0182(7) Uani 1 1 d . . .
C9 C 0.2526(3) 0.4093(2) 0.4771(3) 0.0220(8) Uani 1 1 d . . .
H9 H 0.2431 0.3756 0.5229 0.026 Uiso 1 1 calc R . .
C10 C 0.2287(3) 0.3961(2) 0.3796(3) 0.0266(9) Uani 1 1 d . . .
H10 H 0.2031 0.3535 0.3590 0.032 Uiso 1 1 calc R . .
C11 C 0.2424(3) 0.4457(2) 0.3120(3) 0.0288(9) Uani 1 1 d . . .
H11 H 0.2257 0.4370 0.2455 0.035 Uiso 1 1 calc R . .
C12 C 0.2801(3) 0.5068(2) 0.3424(3) 0.0265(9) Uani 1 1 d . . .
H12 H 0.2895 0.5406 0.2967 0.032 Uiso 1 1 calc R . .
C13 C 0.3045(2) 0.5198(2) 0.4392(3) 0.0206(8) Uani 1 1 d . . .
H13 H 0.3312 0.5621 0.4593 0.025 Uiso 1 1 calc R . .
C14 C 0.3174(2) 0.42133(19) 0.8714(3) 0.0168(7) Uani 1 1 d . . .
C15 C 0.3355(2) 0.35549(19) 0.8411(3) 0.0187(7) Uani 1 1 d . . .
H15 H 0.3038 0.3364 0.7848 0.022 Uiso 1 1 calc R . .
C16 C 0.4002(2) 0.3181(2) 0.8941(3) 0.0211(8) Uani 1 1 d . . .
H16 H 0.4111 0.2725 0.8750 0.025 Uiso 1 1 calc R . .
C17 C 0.4490(2) 0.3459(2) 0.9740(3) 0.0225(8) Uani 1 1 d . . .
H17 H 0.4930 0.3197 1.0099 0.027 Uiso 1 1 calc R . .
C18 C 0.4333(2) 0.4129(2) 1.0015(3) 0.0207(8) Uani 1 1 d . . .
H18 H 0.4670 0.4329 1.0559 0.025 Uiso 1 1 calc R . .
C19 C 0.3685(2) 0.4502(2) 0.9496(3) 0.0181(7) Uani 1 1 d . . .
H19 H 0.3588 0.4962 0.9678 0.022 Uiso 1 1 calc R . .
C20 C 0.1371(2) 0.4199(2) 0.8246(3) 0.0169(7) Uani 1 1 d . . .
C21 C 0.1293(3) 0.3492(2) 0.8075(3) 0.0222(8) Uani 1 1 d . . .
H21 H 0.1735 0.3251 0.7851 0.027 Uiso 1 1 calc R . .
C22 C 0.0587(3) 0.3138(2) 0.8224(3) 0.0273(9) Uani 1 1 d . . .
H22 H 0.0548 0.2655 0.8114 0.033 Uiso 1 1 calc R . .
C23 C -0.0067(3) 0.3488(2) 0.8537(3) 0.0283(9) Uani 1 1 d . . .
H23 H -0.0558 0.3247 0.8637 0.034 Uiso 1 1 calc R . .
C24 C -0.0002(3) 0.4184(3) 0.8702(3) 0.0294(9) Uani 1 1 d . . .
H24 H -0.0447 0.4423 0.8922 0.035 Uiso 1 1 calc R . .
C25 C 0.0704(2) 0.4540(2) 0.8550(3) 0.0231(8) Uani 1 1 d . . .
H25 H 0.0735 0.5023 0.8654 0.028 Uiso 1 1 calc R . .
C26 C 0.5061(2) 0.5788(2) 0.5948(3) 0.0235(8) Uani 1 1 d . . .
H26A H 0.4837 0.5539 0.5358 0.035 Uiso 1 1 calc R . .
H26B H 0.5326 0.5460 0.6432 0.035 Uiso 1 1 calc R . .
H26C H 0.5479 0.6125 0.5813 0.035 Uiso 1 1 calc R . .
C27 C 0.3850(2) 0.6950(2) 0.5541(3) 0.0208(8) Uani 1 1 d . . .
H27A H 0.3689 0.6756 0.4897 0.031 Uiso 1 1 calc R . .
H27B H 0.4313 0.7276 0.5541 0.031 Uiso 1 1 calc R . .
H27C H 0.3368 0.7189 0.5730 0.031 Uiso 1 1 calc R . .
C28 C 0.4627(2) 0.6639(2) 0.7585(3) 0.0243(8) Uani 1 1 d . . .
H28A H 0.5030 0.6999 0.7488 0.036 Uiso 1 1 calc R . .
H28B H 0.4911 0.6284 0.8013 0.036 Uiso 1 1 calc R . .
H28C H 0.4170 0.6841 0.7873 0.036 Uiso 1 1 calc R . .
C29 C 0.3193(3) 0.6375(2) 0.9833(3) 0.0247(8) Uani 1 1 d . . .
H29A H 0.3208 0.6580 1.0470 0.037 Uiso 1 1 calc R . .
H29B H 0.3202 0.6742 0.9359 0.037 Uiso 1 1 calc R . .
H29C H 0.3683 0.6077 0.9838 0.037 Uiso 1 1 calc R . .
C30 C 0.1317(3) 0.6461(2) 0.9423(3) 0.0260(9) Uani 1 1 d . . .
H30A H 0.1383 0.6758 0.9990 0.039 Uiso 1 1 calc R . .
H30B H 0.0795 0.6197 0.9382 0.039 Uiso 1 1 calc R . .
H30C H 0.1298 0.6745 0.8847 0.039 Uiso 1 1 calc R . .
C31 C 0.2131(3) 0.5253(2) 1.0529(3) 0.0240(8) Uani 1 1 d . . .
H31A H 0.2652 0.4987 1.0686 0.036 Uiso 1 1 calc R . .
H31B H 0.1659 0.4937 1.0338 0.036 Uiso 1 1 calc R . .
H31C H 0.2035 0.5517 1.1093 0.036 Uiso 1 1 calc R . .
C32 C 0.0943(2) 0.5518(2) 0.4703(3) 0.0238(8) Uani 1 1 d . A .
H32A H 0.0684 0.5222 0.5146 0.029 Uiso 1 1 calc R . .
H32B H 0.1215 0.5221 0.4275 0.029 Uiso 1 1 calc R . .
C33 C 0.0286(3) 0.5982(2) 0.4123(4) 0.0302(10) Uani 1 1 d . . .
H33C H -0.0041 0.5738 0.3570 0.036 Uiso 0.25(2) 1 calc PR A 2
H33D H -0.0102 0.6185 0.4524 0.036 Uiso 0.25(2) 1 calc PR A 2
H33A H -0.0242 0.5978 0.4395 0.036 Uiso 0.75(2) 1 calc PR A 1
H33B H 0.0163 0.5829 0.3447 0.036 Uiso 0.75(2) 1 calc PR A 1
C34 C 0.0685(4) 0.6714(3) 0.4197(6) 0.030(2) Uani 0.75(2) 1 d P A 1
H34A H 0.0667 0.6920 0.3553 0.035 Uiso 0.75(2) 1 calc PR A 1
H34B H 0.0389 0.7023 0.4588 0.035 Uiso 0.75(2) 1 calc PR A 1
C34A C 0.0861(10) 0.6507(10) 0.3818(15) 0.017(5) Uiso 0.25(2) 1 d P A 2
H34C H 0.0561 0.6947 0.3656 0.020 Uiso 0.25(2) 1 calc PR A 2
H34D H 0.1092 0.6345 0.3249 0.020 Uiso 0.25(2) 1 calc PR A 2
C35 C 0.1550(3) 0.6598(2) 0.4659(3) 0.0337(11) Uani 1 1 d . . .
H35C H 0.2098 0.6652 0.4439 0.040 Uiso 0.25(2) 1 calc PR A 2
H35D H 0.1445 0.7012 0.5031 0.040 Uiso 0.25(2) 1 calc PR A 2
H35A H 0.1918 0.6533 0.4170 0.040 Uiso 0.75(2) 1 calc PR A 1
H35B H 0.1757 0.6998 0.5064 0.040 Uiso 0.75(2) 1 calc PR A 1
O2 O 0.2259(2) 0.28046(16) 0.6343(2) 0.0331(7) Uani 1 1 d . . .
C36 C 0.1463(3) 0.2548(2) 0.5876(4) 0.0365(11) Uani 1 1 d . B .
H36A H 0.1337 0.2717 0.5208 0.044 Uiso 1 1 calc R . .
H36B H 0.1007 0.2697 0.6223 0.044 Uiso 1 1 calc R . .
C37 C 0.1545(3) 0.1777(2) 0.5896(4) 0.0348(10) Uani 1 1 d . . .
H37A H 0.1179 0.1562 0.5345 0.042 Uiso 1 1 calc R B .
H37B H 0.1409 0.1583 0.6500 0.042 Uiso 1 1 calc R . .
C38 C 0.2463(3) 0.1682(2) 0.5829(4) 0.0387(12) Uani 1 1 d . B .
H38A H 0.2673 0.1229 0.6082 0.046 Uiso 0.59(5) 1 calc PR B 1
H38B H 0.2567 0.1733 0.5161 0.046 Uiso 0.59(5) 1 calc PR B 1
H38C H 0.2528 0.1536 0.5174 0.046 Uiso 0.41(5) 1 calc PR B 2
H38D H 0.2717 0.1328 0.6290 0.046 Uiso 0.41(5) 1 calc PR B 2
C39 C 0.2843(10) 0.2250(8) 0.6442(12) 0.032(3) Uani 0.59(5) 1 d P B 1
H39A H 0.2965 0.2098 0.7119 0.038 Uiso 0.59(5) 1 calc PR B 1
H39B H 0.3375 0.2397 0.6241 0.038 Uiso 0.59(5) 1 calc PR B 1
C39A C 0.2887(12) 0.2382(11) 0.607(3) 0.041(7) Uani 0.41(5) 1 d P B 2
H39C H 0.3367 0.2336 0.6597 0.049 Uiso 0.41(5) 1 calc PR B 2
H39D H 0.3092 0.2575 0.5500 0.049 Uiso 0.41(5) 1 calc PR B 2

loop_
_atom_site_aniso_label
_atom_site_aniso_U_11
_atom_site_aniso_U_22
_atom_site_aniso_U_33
_atom_site_aniso_U_23
_atom_site_aniso_U_13
_atom_site_aniso_U_12
Tb1 0.01683(11) 0.01677(11) 0.00986(11) 0.00096(6) 0.00345(7) 0.00108(6)
I1 0.02545(15) 0.01839(14) 0.02088(15) -0.00131(9) 0.00808(11) -0.00078(9)
I2 0.01777(14) 0.03019(15) 0.02126(16) -0.00044(10) 0.00439(11) 0.00210(9)
P1 0.0176(4) 0.0181(4) 0.0085(4) -0.0001(3) 0.0044(3) 0.0003(3)
P2 0.0165(4) 0.0166(4) 0.0090(4) 0.0004(3) 0.0039(3) 0.0000(3)
Si1 0.0181(5) 0.0198(5) 0.0122(5) 0.0017(4) 0.0044(4) -0.0014(4)
Si2 0.0230(5) 0.0193(5) 0.0108(5) -0.0013(4) 0.0053(4) 0.0007(4)
O1 0.0236(14) 0.0234(14) 0.0106(14) 0.0025(10) 0.0002(11) -0.0034(10)
N1 0.0201(15) 0.0186(15) 0.0093(15) -0.0005(12) 0.0047(11) 0.0006(12)
N2 0.0196(15) 0.0178(15) 0.0095(15) 0.0007(12) 0.0045(11) -0.0004(12)
C1 0.0181(17) 0.0175(17) 0.0104(18) -0.0008(13) 0.0028(13) -0.0014(13)
C2 0.0224(18) 0.0200(18) 0.0141(19) 0.0040(14) 0.0072(14) -0.0004(14)
C3 0.0214(18) 0.0223(18) 0.0135(19) 0.0039(14) 0.0057(14) 0.0010(15)
C4 0.0216(19) 0.032(2) 0.020(2) 0.0080(17) 0.0024(15) -0.0001(16)
C5 0.0219(19) 0.032(2) 0.028(2) 0.0115(18) 0.0111(17) 0.0079(17)
C6 0.036(2) 0.024(2) 0.023(2) 0.0025(17) 0.0152(18) 0.0064(17)
C7 0.028(2) 0.0226(18) 0.0123(19) 0.0014(15) 0.0083(15) 0.0016(15)
C8 0.0176(17) 0.0241(19) 0.0131(19) 0.0005(14) 0.0037(13) 0.0043(14)
C9 0.0228(19) 0.028(2) 0.016(2) -0.0053(16) 0.0046(15) -0.0009(16)
C10 0.028(2) 0.036(2) 0.016(2) -0.0095(17) 0.0044(17) -0.0032(16)
C11 0.028(2) 0.049(3) 0.009(2) -0.0065(18) 0.0029(15) -0.0027(19)
C12 0.027(2) 0.039(2) 0.012(2) 0.0010(17) 0.0020(15) -0.0019(18)
C13 0.0197(18) 0.029(2) 0.0134(19) 0.0014(15) 0.0035(14) 0.0012(15)
C14 0.0195(17) 0.0203(18) 0.0115(18) 0.0040(14) 0.0054(14) 0.0020(14)
C15 0.0218(18) 0.0215(18) 0.0134(19) -0.0005(14) 0.0051(14) -0.0023(14)
C16 0.0250(19) 0.0219(19) 0.017(2) 0.0000(15) 0.0064(15) 0.0036(15)
C17 0.0235(19) 0.026(2) 0.018(2) 0.0032(16) 0.0058(15) 0.0062(16)
C18 0.0223(19) 0.0267(19) 0.0124(19) 0.0000(15) 0.0003(14) 0.0001(16)
C19 0.0214(18) 0.0219(18) 0.0119(19) -0.0011(14) 0.0055(14) 0.0022(14)
C20 0.0167(16) 0.0226(18) 0.0112(18) 0.0020(14) 0.0020(13) -0.0039(14)
C21 0.0270(19) 0.027(2) 0.014(2) -0.0010(15) 0.0058(15) -0.0034(16)
C22 0.033(2) 0.029(2) 0.019(2) 0.0038(17) 0.0014(17) -0.0081(17)
C23 0.026(2) 0.041(2) 0.018(2) -0.0014(18) 0.0066(16) -0.0143(18)
C24 0.024(2) 0.043(3) 0.023(2) -0.0050(19) 0.0104(17) -0.0035(19)
C25 0.0249(19) 0.029(2) 0.018(2) -0.0012(16) 0.0090(16) 0.0005(16)
C26 0.0217(19) 0.027(2) 0.024(2) 0.0025(17) 0.0094(16) 0.0021(16)
C27 0.0244(19) 0.0235(19) 0.0153(19) 0.0024(15) 0.0063(14) -0.0037(15)
C28 0.0240(19) 0.026(2) 0.022(2) -0.0015(16) 0.0013(16) -0.0047(16)
C29 0.032(2) 0.0229(19) 0.018(2) -0.0017(16) 0.0018(16) -0.0038(17)
C30 0.032(2) 0.029(2) 0.018(2) -0.0037(17) 0.0072(17) 0.0062(17)
C31 0.029(2) 0.029(2) 0.016(2) 0.0043(16) 0.0094(16) 0.0033(16)
C32 0.0221(19) 0.027(2) 0.021(2) -0.0021(16) -0.0008(15) -0.0031(16)
C33 0.028(2) 0.035(2) 0.025(2) 0.0048(18) -0.0028(18) -0.0072(17)
C34 0.030(3) 0.024(3) 0.032(4) 0.005(3) -0.005(3) -0.001(2)
C35 0.048(3) 0.029(2) 0.020(2) 0.0102(18) -0.0042(19) -0.010(2)
O2 0.0386(17) 0.0258(15) 0.0344(19) -0.0078(13) 0.0042(14) 0.0027(13)
C36 0.040(3) 0.042(3) 0.025(3) -0.001(2) -0.002(2) 0.003(2)
C37 0.043(3) 0.036(3) 0.026(2) 0.002(2) 0.007(2) -0.006(2)
C38 0.057(3) 0.028(2) 0.038(3) -0.011(2) 0.026(2) -0.006(2)
C39 0.034(5) 0.030(6) 0.034(7) 0.009(4) 0.012(5) -0.001(4)
C39A 0.034(7) 0.019(8) 0.08(2) -0.004(9) 0.030(10) -0.001(6)

loop_
_atom_type_symbol
_atom_type_description
_atom_type_scat_dispersion_real
_atom_type_scat_dispersion_imag
_atom_type_scat_source
C C 0.0033 0.0016 'International Tables Vol C Tables 4.2.6.8 and 6.1.1.4'
H H 0.0000 0.0000 'International Tables Vol C Tables 4.2.6.8 and 6.1.1.4'
I I -0.4742 1.8119 'International Tables Vol C Tables 4.2.6.8 and 6.1.1.4'
N N 0.0061 0.0033 'International Tables Vol C Tables 4.2.6.8 and 6.1.1.4'
O O 0.0106 0.0060 'International Tables Vol C Tables 4.2.6.8 and 6.1.1.4'
P P 0.1023 0.0942 'International Tables Vol C Tables 4.2.6.8 and 6.1.1.4'
Si Si 0.0817 0.0704 'International Tables Vol C Tables 4.2.6.8 and 6.1.1.4'
Tb Tb -0.1723 4.1537 'International Tables Vol C Tables 4.2.6.8 and 6.1.1.4'

loop_
_geom_angle_atom_site_label_1
_geom_angle_atom_site_label_2
_geom_angle_atom_site_label_3
_geom_angle
_geom_angle_site_symmetry_1
_geom_angle_site_symmetry_3
N2 Tb1 O1 150.52(10) . .
N2 Tb1 N1 93.40(10) . .
O1 Tb1 N1 84.27(10) . .
N2 Tb1 C1 65.50(11) . .
O1 Tb1 C1 87.30(10) . .
N1 Tb1 C1 64.64(11) . .
N2 Tb1 I1 105.79(7) . .
O1 Tb1 I1 103.65(6) . .
N1 Tb1 I1 97.48(7) . .
C1 Tb1 I1 158.35(8) . .
N2 Tb1 I2 93.97(7) . .
O1 Tb1 I2 81.20(7) . .
N1 Tb1 I2 161.92(8) . .
C1 Tb1 I2 103.82(8) . .
I1 Tb1 I2 96.364(9) . .
N1 P1 C1 106.42(17) . .
N1 P1 C8 113.76(17) . .
C1 P1 C8 104.77(17) . .
N1 P1 C2 110.98(17) . .
C1 P1 C2 115.31(17) . .
C8 P1 C2 105.65(18) . .
N2 P2 C1 107.05(17) . .
N2 P2 C20 111.85(17) . .
C1 P2 C20 106.90(18) . .
N2 P2 C14 113.03(17) . .
C1 P2 C14 112.72(17) . .
C20 P2 C14 105.20(17) . .
N1 Si1 C27 109.69(17) . .
N1 Si1 C26 115.10(17) . .
C27 Si1 C26 106.20(19) . .
N1 Si1 C28 109.55(17) . .
C27 Si1 C28 108.11(19) . .
C26 Si1 C28 107.9(2) . .
N2 Si2 C30 110.08(18) . .
N2 Si2 C29 108.28(18) . .
C30 Si2 C29 107.5(2) . .
N2 Si2 C31 114.95(17) . .
C30 Si2 C31 107.07(19) . .
C29 Si2 C31 108.71(19) . .
C35 O1 C32 106.5(3) . .
C35 O1 Tb1 121.4(2) . .
C32 O1 Tb1 127.0(2) . .
P1 N1 Si1 130.16(19) . .
P1 N1 Tb1 98.55(14) . .
Si1 N1 Tb1 131.05(16) . .
P2 N2 Si2 134.6(2) . .
P2 N2 Tb1 99.71(15) . .
Si2 N2 Tb1 125.14(16) . .
P1 C1 P2 122.9(2) . .
P1 C1 Tb1 87.31(14) . .
P2 C1 Tb1 86.82(14) . .
P1 C1 H1 116.6 . .
P2 C1 H1 116.6 . .
Tb1 C1 H1 116.6 . .
C7 C2 C3 119.2(4) . .
C7 C2 P1 122.7(3) . .
C3 C2 P1 118.2(3) . .
C4 C3 C2 120.0(4) . .
C4 C3 H3 120.0 . .
C2 C3 H3 120.0 . .
C5 C4 C3 120.2(4) . .
C5 C4 H4 119.9 . .
C3 C4 H4 119.9 . .
C4 C5 C6 119.6(4) . .
C4 C5 H5 120.2 . .
C6 C5 H5 120.2 . .
C7 C6 C5 120.2(4) . .
C7 C6 H6 119.9 . .
C5 C6 H6 119.9 . .
C2 C7 C6 120.8(4) . .
C2 C7 H7 119.6 . .
C6 C7 H7 119.6 . .
C13 C8 C9 119.2(4) . .
C13 C8 P1 119.3(3) . .
C9 C8 P1 121.5(3) . .
C8 C9 C10 120.0(4) . .
C8 C9 H9 120.0 . .
C10 C9 H9 120.0 . .
C9 C10 C11 120.0(4) . .
C9 C10 H10 120.0 . .
C11 C10 H10 120.0 . .
C12 C11 C10 119.6(4) . .
C12 C11 H11 120.2 . .
C10 C11 H11 120.2 . .
C11 C12 C13 120.5(4) . .
C11 C12 H12 119.8 . .
C13 C12 H12 119.8 . .
C12 C13 C8 120.7(4) . .
C12 C13 H13 119.6 . .
C8 C13 H13 119.6 . .
C19 C14 C15 119.2(3) . .
C19 C14 P2 121.2(3) . .
C15 C14 P2 119.6(3) . .
C16 C15 C14 119.4(4) . .
C16 C15 H15 120.3 . .
C14 C15 H15 120.3 . .
C17 C16 C15 121.1(4) . .
C17 C16 H16 119.4 . .
C15 C16 H16 119.4 . .
C16 C17 C18 119.3(4) . .
C16 C17 H17 120.4 . .
C18 C17 H17 120.4 . .
C19 C18 C17 119.9(4) . .
C19 C18 H18 120.1 . .
C17 C18 H18 120.1 . .
C18 C19 C14 120.9(4) . .
C18 C19 H19 119.6 . .
C14 C19 H19 119.6 . .
C25 C20 C21 118.0(3) . .
C25 C20 P2 119.2(3) . .
C21 C20 P2 122.8(3) . .
C22 C21 C20 121.3(4) . .
C22 C21 H21 119.4 . .
C20 C21 H21 119.4 . .
C21 C22 C23 119.7(4) . .
C21 C22 H22 120.1 . .
C23 C22 H22 120.1 . .
C24 C23 C22 119.7(4) . .
C24 C23 H23 120.2 . .
C22 C23 H23 120.2 . .
C23 C24 C25 120.6(4) . .
C23 C24 H24 119.7 . .
C25 C24 H24 119.7 . .
C24 C25 C20 120.7(4) . .
C24 C25 H25 119.6 . .
C20 C25 H25 119.6 . .
Si1 C26 H26A 109.5 . .
Si1 C26 H26B 109.5 . .
H26A C26 H26B 109.5 . .
Si1 C26 H26C 109.5 . .
H26A C26 H26C 109.5 . .
H26B C26 H26C 109.5 . .
Si1 C27 H27A 109.5 . .
Si1 C27 H27B 109.5 . .
H27A C27 H27B 109.5 . .
Si1 C27 H27C 109.5 . .
H27A C27 H27C 109.5 . .
H27B C27 H27C 109.5 . .
Si1 C28 H28A 109.5 . .
Si1 C28 H28B 109.5 . .
H28A C28 H28B 109.5 . .
Si1 C28 H28C 109.5 . .
H28A C28 H28C 109.5 . .
H28B C28 H28C 109.5 . .
Si2 C29 H29A 109.5 . .
Si2 C29 H29B 109.5 . .
H29A C29 H29B 109.5 . .
Si2 C29 H29C 109.5 . .
H29A C29 H29C 109.5 . .
H29B C29 H29C 109.5 . .
Si2 C30 H30A 109.5 . .
Si2 C30 H30B 109.5 . .
H30A C30 H30B 109.5 . .
Si2 C30 H30C 109.5 . .
H30A C30 H30C 109.5 . .
H30B C30 H30C 109.5 . .
Si2 C31 H31A 109.5 . .
Si2 C31 H31B 109.5 . .
H31A C31 H31B 109.5 . .
Si2 C31 H31C 109.5 . .
H31A C31 H31C 109.5 . .
H31B C31 H31C 109.5 . .
O1 C32 C33 104.9(3) . .
O1 C32 H32A 110.8 . .
C33 C32 H32A 110.8 . .
O1 C32 H32B 110.8 . .
C33 C32 H32B 110.8 . .
H32A C32 H32B 108.8 . .
C34A C33 C32 98.5(7) . .
C32 C33 C34 105.0(4) . .
C34A C33 H33C 112.1 . .
C32 C33 H33C 112.1 . .
C34 C33 H33C 130.7 . .
C34A C33 H33D 112.1 . .
C32 C33 H33D 112.1 . .
C34 C33 H33D 83.9 . .
H33C C33 H33D 109.7 . .
C34A C33 H33A 137.2 . .
C32 C33 H33A 110.7 . .
C34 C33 H33A 110.7 . .
H33C C33 H33A 85.5 . .
C34A C33 H33B 87.8 . .
C32 C33 H33B 110.7 . .
C34 C33 H33B 110.7 . .
H33D C33 H33B 128.7 . .
H33A C33 H33B 108.8 . .
C35 C34 C33 104.2(4) . .
C35 C34 H34A 110.9 . .
C33 C34 H34A 110.9 . .
C35 C34 H34B 110.9 . .
C33 C34 H34B 110.9 . .
H34A C34 H34B 108.9 . .
C33 C34A C35 105.5(11) . .
C33 C34A H34C 110.6 . .
C35 C34A H34C 110.6 . .
C33 C34A H34D 110.6 . .
C35 C34A H34D 110.6 . .
H34C C34A H34D 108.8 . .
O1 C35 C34 107.0(4) . .
O1 C35 C34A 106.5(7) . .
O1 C35 H35C 110.4 . .
C34 C35 H35C 133.0 . .
C34A C35 H35C 110.4 . .
O1 C35 H35D 110.4 . .
C34 C35 H35D 83.1 . .
C34A C35 H35D 110.4 . .
H35C C35 H35D 108.6 . .
O1 C35 H35A 110.3 . .
C34 C35 H35A 110.3 . .
C34A C35 H35A 83.4 . .
H35D C35 H35A 130.4 . .
O1 C35 H35B 110.3 . .
C34 C35 H35B 110.3 . .
C34A C35 H35B 133.5 . .
H35C C35 H35B 82.1 . .
H35A C35 H35B 108.6 . .
C39A O2 C36 107.5(11) . .
C39 O2 C36 108.1(7) . .
O2 C36 C37 105.5(4) . .
O2 C36 H36A 110.6 . .
C37 C36 H36A 110.6 . .
O2 C36 H36B 110.6 . .
C37 C36 H36B 110.6 . .
H36A C36 H36B 108.8 . .
C36 C37 C38 101.8(4) . .
C36 C37 H37A 111.4 . .
C38 C37 H37A 111.4 . .
C36 C37 H37B 111.4 . .
C38 C37 H37B 111.4 . .
H37A C37 H37B 109.3 . .
C39 C38 C37 101.0(7) . .
C37 C38 C39A 106.6(7) . .
C39 C38 H38A 111.6 . .
C37 C38 H38A 111.6 . .
C39A C38 H38A 126.4 . .
C39 C38 H38B 111.6 . .
C37 C38 H38B 111.6 . .
C39A C38 H38B 89.0 . .
H38A C38 H38B 109.4 . .
C39 C38 H38C 131.9 . .
C37 C38 H38C 110.4 . .
C39A C38 H38C 110.4 . .
H38A C38 H38C 89.9 . .
C39 C38 H38D 92.5 . .
C37 C38 H38D 110.4 . .
C39A C38 H38D 110.4 . .
H38B C38 H38D 125.5 . .
H38C C38 H38D 108.6 . .
O2 C39 C38 107.6(9) . .
O2 C39 H39A 110.2 . .
C38 C39 H39A 110.2 . .
O2 C39 H39B 110.2 . .
C38 C39 H39B 110.2 . .
H39A C39 H39B 108.5 . .
O2 C39A C38 105.2(12) . .
O2 C39A H39C 110.7 . .
C38 C39A H39C 110.7 . .
O2 C39A H39D 110.7 . .
C38 C39A H39D 110.7 . .
H39C C39A H39D 108.8 . .

loop_
_geom_bond_atom_site_label_1
_geom_bond_atom_site_label_2
_geom_bond_distance
_geom_bond_site_symmetry_2
Tb1 N2 2.351(3) .
Tb1 O1 2.367(3) .
Tb1 N1 2.394(3) .
Tb1 C1 2.609(4) .
Tb1 I1 2.9948(5) .
Tb1 I2 3.0192(5) .
P1 N1 1.599(3) .
P1 C1 1.747(4) .
P1 C8 1.812(4) .
P1 C2 1.813(4) .
P2 N2 1.599(3) .
P2 C1 1.747(4) .
P2 C20 1.805(4) .
P2 C14 1.819(4) .
Si1 N1 1.737(3) .
Si1 C27 1.862(4) .
Si1 C26 1.865(4) .
Si1 C28 1.866(4) .
Si2 N2 1.742(3) .
Si2 C30 1.855(4) .
Si2 C29 1.857(4) .
Si2 C31 1.877(4) .
O1 C35 1.438(5) .
O1 C32 1.457(5) .
C1 H1 1.0000 .
C2 C7 1.380(5) .
C2 C3 1.396(5) .
C3 C4 1.396(5) .
C3 H3 0.9500 .
C4 C5 1.381(6) .
C4 H4 0.9500 .
C5 C6 1.390(6) .
C5 H5 0.9500 .
C6 C7 1.381(6) .
C6 H6 0.9500 .
C7 H7 0.9500 .
C8 C13 1.387(5) .
C8 C9 1.391(5) .
C9 C10 1.393(6) .
C9 H9 0.9500 .
C10 C11 1.398(6) .
C10 H10 0.9500 .
C11 C12 1.371(6) .
C11 H11 0.9500 .
C12 C13 1.384(6) .
C12 H12 0.9500 .
C13 H13 0.9500 .
C14 C19 1.385(5) .
C14 C15 1.394(5) .
C15 C16 1.388(5) .
C15 H15 0.9500 .
C16 C17 1.378(6) .
C16 H16 0.9500 .
C17 C18 1.392(5) .
C17 H17 0.9500 .
C18 C19 1.381(5) .
C18 H18 0.9500 .
C19 H19 0.9500 .
C20 C25 1.389(5) .
C20 C21 1.395(5) .
C21 C22 1.376(6) .
C21 H21 0.9500 .
C22 C23 1.388(6) .
C22 H22 0.9500 .
C23 C24 1.372(6) .
C23 H23 0.9500 .
C24 C25 1.379(6) .
C24 H24 0.9500 .
C25 H25 0.9500 .
C26 H26A 0.9800 .
C26 H26B 0.9800 .
C26 H26C 0.9800 .
C27 H27A 0.9800 .
C27 H27B 0.9800 .
C27 H27C 0.9800 .
C28 H28A 0.9800 .
C28 H28B 0.9800 .
C28 H28C 0.9800 .
C29 H29A 0.9800 .
C29 H29B 0.9800 .
C29 H29C 0.9800 .
C30 H30A 0.9800 .
C30 H30B 0.9800 .
C30 H30C 0.9800 .
C31 H31A 0.9800 .
C31 H31B 0.9800 .
C31 H31C 0.9800 .
C32 C33 1.525(6) .
C32 H32A 0.9900 .
C32 H32B 0.9900 .
C33 C34A 1.489(16) .
C33 C34 1.557(7) .
C33 H33C 0.9900 .
C33 H33D 0.9900 .
C33 H33A 0.9900 .
C33 H33B 0.9900 .
C34 C35 1.459(7) .
C34 H34A 0.9900 .
C34 H34B 0.9900 .
C34A C35 1.501(17) .
C34A H34C 0.9900 .
C34A H34D 0.9900 .
C35 H35C 0.9900 .
C35 H35D 0.9900 .
C35 H35A 0.9900 .
C35 H35B 0.9900 .
O2 C39A 1.408(18) .
O2 C39 1.423(13) .
O2 C36 1.436(6) .
C36 C37 1.502(6) .
C36 H36A 0.9900 .
C36 H36B 0.9900 .
C37 C38 1.511(7) .
C37 H37A 0.9900 .
C37 H37B 0.9900 .
C38 C39 1.472(16) .
C38 C39A 1.533(19) .
C38 H38A 0.9900 .
C38 H38B 0.9900 .
C38 H38C 0.9900 .
C38 H38D 0.9900 .
C39 H39A 0.9900 .
C39 H39B 0.9900 .
C39A H39C 0.9900 .
C39A H39D 0.9900 .

loop_
_geom_torsion_atom_site_label_1
_geom_torsion_atom_site_label_2
_geom_torsion_atom_site_label_3
_geom_torsion_atom_site_label_4
_geom_torsion
_geom_torsion_site_symmetry_1
_geom_torsion_site_symmetry_2
_geom_torsion_site_symmetry_3
_geom_torsion_site_symmetry_4
N2 Tb1 O1 C35 -179.1(3) . . . .
N1 Tb1 O1 C35 -92.3(3) . . . .
C1 Tb1 O1 C35 -157.1(3) . . . .
I1 Tb1 O1 C35 4.0(3) . . . .
I2 Tb1 O1 C35 98.5(3) . . . .
N2 Tb1 O1 C32 29.7(4) . . . .
N1 Tb1 O1 C32 116.4(3) . . . .
C1 Tb1 O1 C32 51.6(3) . . . .
I1 Tb1 O1 C32 -147.3(3) . . . .
I2 Tb1 O1 C32 -52.8(3) . . . .
C1 P1 N1 Si1 168.7(2) . . . .
C8 P1 N1 Si1 -76.5(3) . . . .
C2 P1 N1 Si1 42.5(3) . . . .
C1 P1 N1 Tb1 -16.57(18) . . . .
C8 P1 N1 Tb1 98.28(16) . . . .
C2 P1 N1 Tb1 -142.75(15) . . . .
C27 Si1 N1 P1 120.3(3) . . . .
C26 Si1 N1 P1 0.7(3) . . . .
C28 Si1 N1 P1 -121.2(3) . . . .
C27 Si1 N1 Tb1 -52.8(3) . . . .
C26 Si1 N1 Tb1 -172.4(2) . . . .
C28 Si1 N1 Tb1 65.7(3) . . . .
N2 Tb1 N1 P1 72.49(15) . . . .
O1 Tb1 N1 P1 -78.03(14) . . . .
C1 Tb1 N1 P1 11.69(13) . . . .
I1 Tb1 N1 P1 178.91(12) . . . .
I2 Tb1 N1 P1 -41.4(3) . . . .
N2 Tb1 N1 Si1 -112.8(2) . . . .
O1 Tb1 N1 Si1 96.7(2) . . . .
C1 Tb1 N1 Si1 -173.6(3) . . . .
I1 Tb1 N1 Si1 -6.4(2) . . . .
I2 Tb1 N1 Si1 133.27(18) . . . .
C1 P2 N2 Si2 -179.7(2) . . . .
C20 P2 N2 Si2 63.5(3) . . . .
C14 P2 N2 Si2 -55.0(3) . . . .
C1 P2 N2 Tb1 9.18(18) . . . .
C20 P2 N2 Tb1 -107.60(16) . . . .
C14 P2 N2 Tb1 133.88(15) . . . .
C30 Si2 N2 P2 -127.6(3) . . . .
C29 Si2 N2 P2 115.2(3) . . . .
C31 Si2 N2 P2 -6.6(3) . . . .
C30 Si2 N2 Tb1 41.7(2) . . . .
C29 Si2 N2 Tb1 -75.6(2) . . . .
C31 Si2 N2 Tb1 162.66(18) . . . .
O1 Tb1 N2 P2 17.8(3) . . . .
N1 Tb1 N2 P2 -66.54(15) . . . .
C1 Tb1 N2 P2 -6.45(12) . . . .
I1 Tb1 N2 P2 -165.30(10) . . . .
I2 Tb1 N2 P2 96.94(12) . . . .
O1 Tb1 N2 Si2 -154.43(17) . . . .
N1 Tb1 N2 Si2 121.21(19) . . . .
C1 Tb1 N2 Si2 -178.7(2) . . . .
I1 Tb1 N2 Si2 22.45(19) . . . .
I2 Tb1 N2 Si2 -75.32(18) . . . .
N1 P1 C1 P2 -69.4(3) . . . .
C8 P1 C1 P2 169.7(2) . . . .
C2 P1 C1 P2 54.1(3) . . . .
N1 P1 C1 Tb1 15.02(17) . . . .
C8 P1 C1 Tb1 -105.78(15) . . . .
C2 P1 C1 Tb1 138.54(15) . . . .
N2 P2 C1 P1 76.6(3) . . . .
C20 P2 C1 P1 -163.4(2) . . . .
C14 P2 C1 P1 -48.3(3) . . . .
N2 P2 C1 Tb1 -8.16(16) . . . .
C20 P2 C1 Tb1 111.84(15) . . . .
C14 P2 C1 Tb1 -133.05(15) . . . .
N2 Tb1 C1 P1 -117.33(16) . . . .
O1 Tb1 C1 P1 74.35(14) . . . .
N1 Tb1 C1 P1 -10.59(12) . . . .
I1 Tb1 C1 P1 -47.1(3) . . . .
I2 Tb1 C1 P1 154.61(10) . . . .
N2 Tb1 C1 P2 5.82(11) . . . .
O1 Tb1 C1 P2 -162.50(14) . . . .
N1 Tb1 C1 P2 112.57(16) . . . .
I1 Tb1 C1 P2 76.1(3) . . . .
I2 Tb1 C1 P2 -82.24(12) . . . .
N1 P1 C2 C7 -147.1(3) . . . .
C1 P1 C2 C7 91.8(4) . . . .
C8 P1 C2 C7 -23.4(4) . . . .
N1 P1 C2 C3 33.3(3) . . . .
C1 P1 C2 C3 -87.8(3) . . . .
C8 P1 C2 C3 157.0(3) . . . .
C7 C2 C3 C4 0.8(5) . . . .
P1 C2 C3 C4 -179.6(3) . . . .
C2 C3 C4 C5 -0.8(6) . . . .
C3 C4 C5 C6 0.8(6) . . . .
C4 C5 C6 C7 -0.7(6) . . . .
C3 C2 C7 C6 -0.8(6) . . . .
P1 C2 C7 C6 179.6(3) . . . .
C5 C6 C7 C2 0.8(6) . . . .
N1 P1 C8 C13 15.5(4) . . . .
C1 P1 C8 C13 131.3(3) . . . .
C2 P1 C8 C13 -106.5(3) . . . .
N1 P1 C8 C9 -162.0(3) . . . .
C1 P1 C8 C9 -46.2(4) . . . .
C2 P1 C8 C9 76.0(3) . . . .
C13 C8 C9 C10 -0.6(6) . . . .
P1 C8 C9 C10 176.8(3) . . . .
C8 C9 C10 C11 -0.2(6) . . . .
C9 C10 C11 C12 0.6(6) . . . .
C10 C11 C12 C13 -0.1(6) . . . .
C11 C12 C13 C8 -0.8(6) . . . .
C9 C8 C13 C12 1.1(6) . . . .
P1 C8 C13 C12 -176.4(3) . . . .
N2 P2 C14 C19 6.8(4) . . . .
C1 P2 C14 C19 128.3(3) . . . .
C20 P2 C14 C19 -115.6(3) . . . .
N2 P2 C14 C15 -172.2(3) . . . .
C1 P2 C14 C15 -50.6(3) . . . .
C20 P2 C14 C15 65.5(3) . . . .
C19 C14 C15 C16 4.9(5) . . . .
P2 C14 C15 C16 -176.2(3) . . . .
C14 C15 C16 C17 -2.6(6) . . . .
C15 C16 C17 C18 -0.4(6) . . . .
C16 C17 C18 C19 0.9(6) . . . .
C17 C18 C19 C14 1.4(6) . . . .
C15 C14 C19 C18 -4.3(6) . . . .
P2 C14 C19 C18 176.7(3) . . . .
N2 P2 C20 C25 7.0(4) . . . .
C1 P2 C20 C25 -109.9(3) . . . .
C14 P2 C20 C25 130.1(3) . . . .
N2 P2 C20 C21 -174.4(3) . . . .
C1 P2 C20 C21 68.8(4) . . . .
C14 P2 C20 C21 -51.3(4) . . . .
C25 C20 C21 C22 -1.6(6) . . . .
P2 C20 C21 C22 179.8(3) . . . .
C20 C21 C22 C23 1.0(6) . . . .
C21 C22 C23 C24 -0.5(7) . . . .
C22 C23 C24 C25 0.7(7) . . . .
C23 C24 C25 C20 -1.3(7) . . . .
C21 C20 C25 C24 1.7(6) . . . .
P2 C20 C25 C24 -179.6(3) . . . .
C35 O1 C32 C33 -30.3(4) . . . .
Tb1 O1 C32 C33 124.4(3) . . . .
O1 C32 C33 C34A 41.5(10) . . . .
O1 C32 C33 C34 12.8(6) . . . .
C34A C33 C34 C35 -71.8(14) . . . .
C32 C33 C34 C35 8.5(7) . . . .
C32 C33 C34A C35 -37.4(14) . . . .
C34 C33 C34A C35 68.3(16) . . . .
C32 O1 C35 C34 37.1(6) . . . .
Tb1 O1 C35 C34 -119.3(5) . . . .
C32 O1 C35 C34A 6.0(10) . . . .
Tb1 O1 C35 C34A -150.4(10) . . . .
C33 C34 C35 O1 -27.4(7) . . . .
C33 C34 C35 C34A 66.3(13) . . . .
C33 C34A C35 O1 21.1(15) . . . .
C33 C34A C35 C34 -74.4(15) . . . .
C39A O2 C36 C37 38.2(19) . . . .
C39 O2 C36 C37 12.4(10) . . . .
O2 C36 C37 C38 -32.3(5) . . . .
C36 C37 C38 C39 39.1(9) . . . .
C36 C37 C38 C39A 16.1(19) . . . .
C39A O2 C39 C38 -79(3) . . . .
C36 O2 C39 C38 13.4(15) . . . .
C37 C38 C39 O2 -33.1(14) . . . .
C39A C38 C39 O2 74(3) . . . .
C39 O2 C39A C38 69(3) . . . .
C36 O2 C39A C38 -27(3) . . . .
C39 C38 C39A O2 -73(3) . . . .
C37 C38 C39A O2 6(3) . . . .
